data_2207112
loop_
_publ_author_name
'Reinoso, Santiago'
'Vitoria, Pablo'
'San Felices, Leire'
'Lezama, Luis'
'Guti\'errez-Zorrilla, Juan M.'

_publ_section_title (2,2'-Bipyridyl-\k^2^<i>N</i>,<i>N</i>')(chloranilato-\k^2^<i>O</i>,<i>O</i>')copper(II)
_journal_coeditor_code YA6258
_journal_issue 10
_journal_name_full 'Acta Crystallographica Section E'
_journal_page_first m1925
_journal_page_last m1927
_journal_paper_doi 10.1107/S1600536805027649
_journal_volume 61
_journal_year 2005
_chemical_formula_iupac '[Cu (C6 Cl2 O4) (C10 H8 N2)]'
_chemical_formula_moiety 'C16 H8 Cl2 Cu1 N2 O4'
_chemical_formula_sum 'C16 H8 Cl2 Cu N2 O4'
_chemical_formula_weight 426.68
_chemical_name_systematic
;
(2,2'-Bipyridyl-\k^2^N,N')(chloranilato-\k^2^O,O')copper(II)
;
_space_group_IT_number 15
_symmetry_cell_setting monoclinic
_symmetry_space_group_name_Hall '-C 2yc'
_symmetry_space_group_name_H-M 'C 1 2/c 1'
_audit_creation_method 'WinGX routine CIF_UPDATE'
_cell_angle_alpha 90
_cell_angle_beta 104.570(10)
_cell_angle_gamma 90
_cell_formula_units_Z 8
_cell_length_a 24.987(3)
_cell_length_b 7.4380(10)
_cell_length_c 17.215(2)
_cell_measurement_reflns_used 6500
_cell_measurement_temperature 295(2)
_cell_measurement_theta_max 25
_cell_measurement_theta_min 3.5
_cell_volume 3096.6(7)
_computing_cell_refinement 'CrysAlis RED (Oxford Diffraction, 2003)'
_computing_data_collection 'CrysAlis CCD (Oxford Diffraction, 2003)'
_computing_data_reduction 'CrysAlis RED'
_computing_molecular_graphics 'ORTEP-3 for Windows (Farrugia, 1997)'
_computing_publication_material 'WinGX publication routines (Farrugia, 1999)'
_computing_structure_refinement 'SHELXL97 (Sheldrick, 1997)'
_computing_structure_solution 'DIRDIF99.2 (Beurskens et al., 1999)'
_diffrn_detector_area_resol_mean '1024 \\times 1024 with blocks 2 \\times 2'
_diffrn_measured_fraction_theta_full 0.995
_diffrn_measured_fraction_theta_max 0.995
_diffrn_measurement_device_type 'Oxford Diffraction Xcalibur'
_diffrn_measurement_method \w
_diffrn_radiation_monochromator graphite
_diffrn_radiation_source 'fine-focus sealed tube'
_diffrn_radiation_type MoK\a
_diffrn_radiation_wavelength 0.71073
_diffrn_reflns_av_R_equivalents 0.045
_diffrn_reflns_limit_h_max 35
_diffrn_reflns_limit_h_min -33
_diffrn_reflns_limit_k_max 10
_diffrn_reflns_limit_k_min -8
_diffrn_reflns_limit_l_max 23
_diffrn_reflns_limit_l_min -24
_diffrn_reflns_number 14006
_diffrn_reflns_theta_full 30.0
_diffrn_reflns_theta_max 30.0
_diffrn_reflns_theta_min 3.3
_diffrn_standards_decay_% 0
_diffrn_standards_interval_count 0
_diffrn_standards_interval_time 0
_diffrn_standards_number 0
_exptl_absorpt_coefficient_mu 1.78
_exptl_absorpt_correction_T_max 0.903
_exptl_absorpt_correction_T_min 0.802
_exptl_absorpt_correction_type analytical
_exptl_absorpt_process_details '(CrysAlis RED; Oxford Diffraction, 2003)'
_exptl_crystal_colour 'dark red'
_exptl_crystal_density_diffrn 1.831
_exptl_crystal_density_method 'not measured'
_exptl_crystal_description Prism
_exptl_crystal_F_000 1704
_exptl_crystal_size_max 0.136
_exptl_crystal_size_mid 0.111
_exptl_crystal_size_min 0.062
_refine_diff_density_max 0.57
_refine_diff_density_min -0.31
_refine_ls_extinction_method none
_refine_ls_goodness_of_fit_ref 0.74
_refine_ls_hydrogen_treatment constr
_refine_ls_matrix_type full
_refine_ls_number_parameters 226
_refine_ls_number_reflns 4506
_refine_ls_number_restraints 0
_refine_ls_restrained_S_all 0.74
_refine_ls_R_factor_all 0.111
_refine_ls_R_factor_gt 0.035
_refine_ls_shift/su_max 0.000
_refine_ls_shift/su_mean 0.000
_refine_ls_structure_factor_coef Fsqd
_refine_ls_weighting_details 'calc w = 1/[\s^2^(Fo^2^)+(0.0227P)^2^] where P = (Fo^2^+2Fc^2^)/3'
_refine_ls_weighting_scheme calc
_refine_ls_wR_factor_gt 0.055
_refine_ls_wR_factor_ref 0.065
_reflns_number_gt 2120
_reflns_number_total 4506
_reflns_threshold_expression I>2\s(I)
_cod_data_source_file ya6258.cif
_cod_data_source_block I
_cod_original_sg_symbol_H-M 'C 2/c'
_cod_database_code 2207112
_cod_database_fobs_code 2207112

loop_
_symmetry_equiv_pos_as_xyz
'x, y, z'
'-x, y, -z+1/2'
'x+1/2, y+1/2, z'
'-x+1/2, y+1/2, -z+1/2'
'-x, -y, -z'
'x, -y, z-1/2'
'-x+1/2, -y+1/2, -z'
'x+1/2, -y+1/2, z-1/2'

loop_
_atom_site_label
_atom_site_fract_x
_atom_site_fract_y
_atom_site_fract_z
_atom_site_U_iso_or_equiv
_atom_site_adp_type
_atom_site_calc_flag
_atom_site_refinement_flags
_atom_site_occupancy
_atom_site_type_symbol
Cu1 0.050506(13) 0.21793(4) 0.02153(2) 0.03594(11) Uani d . 1 Cu
Cl2 -0.12598(3) 0.18923(10) -0.18043(4) 0.0448(2) Uani d . 1 Cl
Cl1 -0.06659(3) 0.51922(10) 0.17048(4) 0.0479(2) Uani d . 1 Cl
O2 -0.01831(6) 0.1861(2) -0.05719(10) 0.0399(5) Uani d . 1 O
O4 -0.20367(7) 0.3575(3) -0.09432(12) 0.0504(6) Uani d . 1 O
O1 0.00710(7) 0.3375(2) 0.08286(10) 0.0402(5) Uani d . 1 O
O3 -0.17809(7) 0.4977(3) 0.05564(12) 0.0516(6) Uani d . 1 O
N12 0.09663(8) 0.1055(3) -0.04055(12) 0.0294(5) Uani d . 1 N
C14 -0.04423(10) 0.3515(3) 0.04461(15) 0.0297(6) Uani d . 1 C
N1 0.12136(8) 0.2463(3) 0.10076(12) 0.0299(5) Uani d . 1 N
C11 0.07935(10) 0.0408(3) -0.11404(16) 0.0345(7) Uani d . 1 C
H11 0.0418 0.0457 -0.1393 0.041 Uiso calc R 1 H
C13 -0.08389(10) 0.4339(3) 0.07398(15) 0.0295(6) Uani d . 1 C
C4 0.22449(11) 0.2563(4) 0.20481(18) 0.0486(8) Uani d . 1 C
H4 0.2593 0.257 0.2406 0.058 Uiso calc R 1 H
C5 0.21735(11) 0.1806(4) 0.13017(17) 0.0411(8) Uani d . 1 C
H5 0.2474 0.133 0.1145 0.049 Uiso calc R 1 H
C9 0.17024(12) -0.0388(4) -0.11707(18) 0.0460(8) Uani d . 1 C
H9 0.1951 -0.0871 -0.1435 0.055 Uiso calc R 1 H
C2 0.12891(11) 0.3214(3) 0.17286(16) 0.0364(7) Uani d . 1 C
H2 0.0985 0.3692 0.1876 0.044 Uiso calc R 1 H
C6 0.16529(10) 0.1756(3) 0.07862(16) 0.0309(6) Uani d . 1 C
C7 0.15100(10) 0.0987(3) -0.00320(16) 0.0292(6) Uani d . 1 C
C17 -0.15539(10) 0.3535(3) -0.05616(16) 0.0318(7) Uani d . 1 C
C18 -0.14057(11) 0.4355(3) 0.03006(17) 0.0337(7) Uani d . 1 C
C10 0.11473(12) -0.0332(4) -0.15452(18) 0.0416(7) Uani d . 1 C
H10 0.1015 -0.0787 -0.2061 0.05 Uiso calc R 1 H
C16 -0.11130(10) 0.2769(3) -0.08430(15) 0.0302(6) Uani d . 1 C
C8 0.18877(11) 0.0272(4) -0.04072(17) 0.0390(7) Uani d . 1 C
H8 0.2262 0.0238 -0.0147 0.047 Uiso calc R 1 H
C3 0.17999(12) 0.3311(4) 0.22641(17) 0.0430(8) Uani d . 1 C
H3 0.1843 0.3869 0.276 0.052 Uiso calc R 1 H
C15 -0.05865(10) 0.2665(3) -0.03730(15) 0.0296(6) Uani d . 1 C

loop_
_atom_site_aniso_label
_atom_site_aniso_U_11
_atom_site_aniso_U_22
_atom_site_aniso_U_33
_atom_site_aniso_U_12
_atom_site_aniso_U_13
_atom_site_aniso_U_23
Cu1 0.02128(16) 0.0516(2) 0.03440(19) 0.01046(17) 0.00610(14) -0.00087(19)
Cl2 0.0357(4) 0.0540(5) 0.0399(4) 0.0033(3) 0.0008(3) -0.0046(4)
Cl1 0.0517(5) 0.0584(5) 0.0374(4) 0.0070(4) 0.0183(4) -0.0028(4)
O2 0.0229(10) 0.0592(13) 0.0368(11) 0.0125(9) 0.0061(8) -0.0099(10)
O4 0.0215(10) 0.0682(15) 0.0592(14) 0.0086(10) 0.0058(10) 0.0048(11)
O1 0.0203(10) 0.0626(14) 0.0356(11) 0.0096(9) 0.0030(8) -0.0060(10)
O3 0.0313(11) 0.0638(14) 0.0655(14) 0.0152(10) 0.0230(10) -0.0007(12)
N12 0.0231(12) 0.0357(13) 0.0303(13) 0.0058(10) 0.0084(10) 0.0050(11)
C14 0.0255(14) 0.0323(16) 0.0325(16) 0.0050(12) 0.0095(12) 0.0080(13)
N1 0.0241(11) 0.0380(15) 0.0282(12) 0.0055(10) 0.0077(9) 0.0032(11)
C11 0.0264(15) 0.0382(18) 0.0389(17) 0.0063(13) 0.0080(13) 0.0047(15)
C13 0.0294(15) 0.0337(16) 0.0284(15) 0.0052(12) 0.0129(12) 0.0028(13)
C4 0.0275(15) 0.063(2) 0.0475(19) -0.0043(15) -0.0051(14) 0.0070(18)
C5 0.0222(15) 0.052(2) 0.0482(19) 0.0055(13) 0.0073(14) 0.0095(16)
C9 0.0410(19) 0.052(2) 0.053(2) 0.0091(15) 0.0264(16) -0.0021(17)
C2 0.0346(16) 0.0415(19) 0.0356(17) 0.0043(13) 0.0137(14) 0.0061(14)
C6 0.0229(14) 0.0348(17) 0.0352(16) 0.0045(12) 0.0078(12) 0.0097(13)
C7 0.0243(14) 0.0279(15) 0.0372(17) 0.0058(11) 0.0112(13) 0.0078(13)
C17 0.0217(14) 0.0324(16) 0.0419(18) 0.0035(12) 0.0091(13) 0.0114(14)
C18 0.0271(15) 0.0308(17) 0.0465(18) 0.0069(12) 0.0154(14) 0.0128(14)
C10 0.0434(19) 0.0447(19) 0.0399(17) 0.0024(15) 0.0165(15) -0.0027(15)
C16 0.0253(14) 0.0306(16) 0.0334(15) 0.0035(12) 0.0050(12) 0.0022(14)
C8 0.0246(15) 0.0438(19) 0.051(2) 0.0079(13) 0.0134(14) 0.0044(16)
C3 0.0416(18) 0.052(2) 0.0314(16) -0.0069(15) 0.0022(15) 0.0048(15)
C15 0.0223(14) 0.0329(16) 0.0351(16) 0.0047(12) 0.0098(12) 0.0042(14)

loop_
_atom_type_symbol
_atom_type_description
_atom_type_scat_dispersion_real
_atom_type_scat_dispersion_imag
_atom_type_scat_source
C C 0.0033 0.0016 'International Tables Vol C Tables 4.2.6.8 and 6.1.1.4'
H H 0 0 'International Tables Vol C Tables 4.2.6.8 and 6.1.1.4'
Cl Cl 0.1484 0.1585 'International Tables Vol C Tables 4.2.6.8 and 6.1.1.4'
Cu Cu 0.3201 1.2651 'International Tables Vol C Tables 4.2.6.8 and 6.1.1.4'
N N 0.0061 0.0033 'International Tables Vol C Tables 4.2.6.8 and 6.1.1.4'
O O 0.0106 0.006 'International Tables Vol C Tables 4.2.6.8 and 6.1.1.4'

loop_
_geom_angle_atom_site_label_1
_geom_angle_atom_site_label_2
_geom_angle_atom_site_label_3
_geom_angle
_geom_angle_publ_flag
O1 Cu1 O2 85.14(7) y
O1 Cu1 N12 177.54(8) y
O2 Cu1 N12 96.23(8) y
O1 Cu1 N1 96.00(8) y
O2 Cu1 N1 178.79(8) y
N12 Cu1 N1 82.65(9) y
C15 O2 Cu1 112.13(15) ?
C14 O1 Cu1 112.63(15) ?
C11 N12 C7 119.4(2) ?
C11 N12 Cu1 125.90(17) ?
C7 N12 Cu1 114.74(17) ?
O1 C14 C13 124.6(2) ?
O1 C14 C15 114.7(2) ?
C13 C14 C15 120.7(2) ?
C2 N1 C6 119.4(2) ?
C2 N1 Cu1 125.93(17) ?
C6 N1 Cu1 114.66(17) ?
N12 C11 C10 122.4(3) ?
N12 C11 H11 118.8 ?
C10 C11 H11 118.8 ?
C14 C13 C18 121.5(2) ?
C14 C13 Cl1 119.4(2) ?
C18 C13 Cl1 118.73(19) ?
C5 C4 C3 119.7(3) ?
C5 C4 H4 120.2 ?
C3 C4 H4 120.2 ?
C4 C5 C6 119.5(3) ?
C4 C5 H5 120.2 ?
C6 C5 H5 120.2 ?
C8 C9 C10 119.8(3) ?
C8 C9 H9 120.1 ?
C10 C9 H9 120.1 ?
N1 C2 C3 122.5(2) ?
N1 C2 H2 118.8 ?
C3 C2 H2 118.8 ?
N1 C6 C5 120.5(2) ?
N1 C6 C7 113.5(2) ?
C5 C6 C7 125.9(2) ?
N12 C7 C8 121.1(2) ?
N12 C7 C6 114.4(2) ?
C8 C7 C6 124.5(2) ?
O4 C17 C16 124.7(3) ?
O4 C17 C18 117.9(2) ?
C16 C17 C18 117.4(2) ?
O3 C18 C13 124.1(3) ?
O3 C18 C17 118.1(2) ?
C13 C18 C17 117.8(2) ?
C11 C10 C9 118.5(3) ?
C11 C10 H10 120.8 ?
C9 C10 H10 120.8 ?
C15 C16 C17 122.2(2) ?
C15 C16 Cl2 119.18(19) ?
C17 C16 Cl2 118.59(19) ?
C9 C8 C7 118.8(3) ?
C9 C8 H8 120.6 ?
C7 C8 H8 120.6 ?
C2 C3 C4 118.3(3) ?
C2 C3 H3 120.8 ?
C4 C3 H3 120.8 ?
O2 C15 C16 124.8(2) ?
O2 C15 C14 115.1(2) ?
C16 C15 C14 120.1(2) ?

loop_
_geom_bond_atom_site_label_1
_geom_bond_atom_site_label_2
_geom_bond_distance
_geom_bond_publ_flag
Cu1 O1 1.9128(17) y
Cu1 O2 1.9176(17) y
Cu1 N1 1.956(2) y
Cu1 N12 1.947(2) y
Cl2 C16 1.730(3) ?
Cl1 C13 1.728(3) ?
O2 C15 1.290(3) ?
O4 C17 1.220(3) ?
O1 C14 1.290(3) ?
O3 C18 1.223(3) ?
N12 C11 1.320(3) ?
N12 C7 1.350(3) ?
C14 C13 1.366(3) ?
C14 C15 1.504(3) ?
N1 C2 1.331(3) ?
N1 C6 1.355(3) ?
C11 C10 1.371(3) ?
C11 H11 0.93 ?
C13 C18 1.428(3) ?
C4 C5 1.373(4) ?
C4 C3 1.376(4) ?
C4 H4 0.93 ?
C5 C6 1.378(3) ?
C5 H5 0.93 ?
C9 C8 1.370(4) ?
C9 C10 1.375(3) ?
C9 H9 0.93 ?
C2 C3 1.376(3) ?
C2 H2 0.93 ?
C6 C7 1.478(3) ?
C7 C8 1.378(3) ?
C17 C16 1.429(3) ?
C17 C18 1.561(4) ?
C10 H10 0.93 ?
C16 C15 1.362(3) ?
C8 H8 0.93 ?
C3 H3 0.93 ?

loop_
_geom_hbond_atom_site_label_D
_geom_hbond_atom_site_label_H
_geom_hbond_atom_site_label_A
_geom_hbond_site_symmetry_A
_geom_hbond_distance_DH
_geom_hbond_distance_HA
_geom_hbond_distance_DA
_geom_hbond_angle_DHA
_geom_hbond_publ_flag
C5 H5 O3 3_545 0.93 2.54 3.465(3) 173 yes
C8 H8 O3 3_545 0.93 2.40 3.330(3) 177 yes
C9 H9 O4 3_545 0.93 2.49 3.171(4) 130 yes

loop_
_geom_torsion_atom_site_label_1
_geom_torsion_atom_site_label_2
_geom_torsion_atom_site_label_3
_geom_torsion_atom_site_label_4
_geom_torsion
O1 Cu1 O2 C15 4.97(17)
N12 Cu1 O2 C15 -172.98(17)
O2 Cu1 O1 C14 -3.75(17)
N1 Cu1 O1 C14 176.66(17)
O2 Cu1 N12 C11 2.1(2)
N1 Cu1 N12 C11 -178.4(2)
O2 Cu1 N12 C7 -179.08(17)
N1 Cu1 N12 C7 0.47(17)
Cu1 O1 C14 C13 -178.7(2)
Cu1 O1 C14 C15 2.0(3)
O1 Cu1 N1 C2 2.5(2)
N12 Cu1 N1 C2 -179.6(2)
O1 Cu1 N1 C6 -179.83(17)
N12 Cu1 N1 C6 -1.90(17)
C7 N12 C11 C10 -0.2(4)
Cu1 N12 C11 C10 178.6(2)
O1 C14 C13 C18 -176.4(2)
C15 C14 C13 C18 2.9(4)
O1 C14 C13 Cl1 -2.8(4)
C15 C14 C13 Cl1 176.45(18)
C3 C4 C5 C6 -2.0(4)
C6 N1 C2 C3 0.2(4)
Cu1 N1 C2 C3 177.82(19)
C2 N1 C6 C5 0.2(4)
Cu1 N1 C6 C5 -177.64(19)
C2 N1 C6 C7 -179.3(2)
Cu1 N1 C6 C7 2.8(3)
C4 C5 C6 N1 0.7(4)
C4 C5 C6 C7 -179.9(3)
C11 N12 C7 C8 0.7(4)
Cu1 N12 C7 C8 -178.3(2)
C11 N12 C7 C6 179.8(2)
Cu1 N12 C7 C6 0.9(3)
N1 C6 C7 N12 -2.5(3)
C5 C6 C7 N12 178.0(2)
N1 C6 C7 C8 176.7(2)
C5 C6 C7 C8 -2.8(4)
C14 C13 C18 O3 175.4(3)
Cl1 C13 C18 O3 1.8(4)
C14 C13 C18 C17 -4.9(4)
Cl1 C13 C18 C17 -178.53(18)
O4 C17 C18 O3 0.9(4)
C16 C17 C18 O3 -178.3(2)
O4 C17 C18 C13 -178.8(2)
C16 C17 C18 C13 2.0(3)
N12 C11 C10 C9 -0.5(4)
C8 C9 C10 C11 0.7(4)
O4 C17 C16 C15 -176.0(2)
C18 C17 C16 C15 3.1(4)
O4 C17 C16 Cl2 2.3(4)
C18 C17 C16 Cl2 -178.59(17)
C10 C9 C8 C7 -0.3(4)
N12 C7 C8 C9 -0.4(4)
C6 C7 C8 C9 -179.5(3)
N1 C2 C3 C4 -1.5(4)
C5 C4 C3 C2 2.4(4)
Cu1 O2 C15 C16 175.3(2)
Cu1 O2 C15 C14 -5.1(3)
C17 C16 C15 O2 174.1(2)
Cl2 C16 C15 O2 -4.1(4)
C17 C16 C15 C14 -5.4(4)
Cl2 C16 C15 C14 176.36(18)
O1 C14 C15 O2 2.2(3)
C13 C14 C15 O2 -177.2(2)
O1 C14 C15 C16 -178.2(2)
C13 C14 C15 C16 2.4(4)
